data_1508954
loop_
_publ_author_name
'Liu, Yuchen'
'Zhen, Wencui'
'Dai, Wei'
'Wang, Fen'
'Li, Xingwei'

_publ_section_title
;
 Silver(I)-catalyzed addition-cyclization of alkyne-functionalized
 azomethines.
;
_journal_issue 4
_journal_name_full 'Organic letters'
_journal_page_first 874
_journal_page_last 877
_journal_paper_doi 10.1021/ol4000108
_journal_volume 15
_journal_year 2013
_chemical_formula_sum 'C17 H22 N2 O2'
_chemical_formula_weight 286.37
_chemical_name_systematic
; 
 ? 
;
_space_group_IT_number 14
_symmetry_cell_setting monoclinic
_symmetry_space_group_name_Hall '-P 2yn'
_symmetry_space_group_name_H-M 'P 1 21/n 1'
_atom_sites_solution_hydrogens geom
_atom_sites_solution_primary direct
_atom_sites_solution_secondary difmap
_audit_creation_method SHELXL-97
_cell_angle_alpha 90.00
_cell_angle_beta 98.023(3)
_cell_angle_gamma 90.00
_cell_formula_units_Z 4
_cell_length_a 11.0475(3)
_cell_length_b 8.7287(2)
_cell_length_c 16.2757(6)
_cell_measurement_reflns_used 2013
_cell_measurement_temperature 296(2)
_cell_measurement_theta_max 22.42
_cell_measurement_theta_min 2.39
_cell_volume 1554.11(8)
_computing_cell_refinement 'Bruker SAINT'
_computing_data_collection 'Bruker APEX2'
_computing_data_reduction 'Bruker SAINT'
_computing_molecular_graphics 'Bruker SHELXTL'
_computing_publication_material 'Bruker SHELXTL'
_computing_structure_refinement 'SHELXL-97 (Sheldrick, 2008)'
_computing_structure_solution 'SHELXS-97 (Sheldrick, 2008)'
_diffrn_ambient_temperature 296(2)
_diffrn_measured_fraction_theta_full 0.999
_diffrn_measured_fraction_theta_max 0.999
_diffrn_measurement_device_type 'Bruker APEX-II CCD'
_diffrn_measurement_method '\f and \w scans'
_diffrn_radiation_monochromator graphite
_diffrn_radiation_source 'fine-focus sealed tube'
_diffrn_radiation_type MoK\a
_diffrn_radiation_wavelength 0.71073
_diffrn_reflns_av_R_equivalents 0.0267
_diffrn_reflns_av_sigmaI/netI 0.0291
_diffrn_reflns_limit_h_max 13
_diffrn_reflns_limit_h_min -12
_diffrn_reflns_limit_k_max 10
_diffrn_reflns_limit_k_min -10
_diffrn_reflns_limit_l_max 12
_diffrn_reflns_limit_l_min -19
_diffrn_reflns_number 8431
_diffrn_reflns_theta_full 25.00
_diffrn_reflns_theta_max 25.00
_diffrn_reflns_theta_min 2.10
_exptl_absorpt_coefficient_mu 0.081
_exptl_absorpt_correction_type none
_exptl_crystal_colour colorless
_exptl_crystal_density_diffrn 1.224
_exptl_crystal_density_method 'not measured'
_exptl_crystal_description block
_exptl_crystal_F_000 616
_exptl_crystal_size_max 0.2
_exptl_crystal_size_mid 0.2
_exptl_crystal_size_min 0.1
_refine_diff_density_max 0.235
_refine_diff_density_min -0.134
_refine_diff_density_rms 0.031
_refine_ls_extinction_coef 0.0081(19)
_refine_ls_extinction_expression Fc^*^=kFc[1+0.001xFc^2^\l^3^/sin(2\q)]^-1/4^
_refine_ls_extinction_method SHELXL
_refine_ls_goodness_of_fit_ref 1.053
_refine_ls_hydrogen_treatment constr
_refine_ls_matrix_type full
_refine_ls_number_parameters 191
_refine_ls_number_reflns 2738
_refine_ls_number_restraints 0
_refine_ls_restrained_S_all 1.053
_refine_ls_R_factor_all 0.0557
_refine_ls_R_factor_gt 0.0402
_refine_ls_shift/su_max 0.000
_refine_ls_shift/su_mean 0.000
_refine_ls_structure_factor_coef Fsqd
_refine_ls_weighting_details 'calc w=1/[\s^2^(Fo^2^)+(0.0668P)^2^+0.1206P] where P=(Fo^2^+2Fc^2^)/3'
_refine_ls_weighting_scheme calc
_refine_ls_wR_factor_gt 0.1134
_refine_ls_wR_factor_ref 0.1219
_reflns_number_gt 2090
_reflns_number_total 2738
_reflns_threshold_expression >2sigma(I)
_cod_data_source_file ol4000108_si_002.cif
_cod_data_source_block 1
_cod_depositor_comments
;
The following automatic conversions were performed:

'_symmetry_cell_setting' value 'Monoclinic' changed to 'monoclinic'
according to /home/saulius/struct/CIF-dictionaries/cif_core.dic
dictionary named 'cif_core.dic' version 2.4.2 from 2011-04-26.

Automatic conversion script
Id: cif_fix_values 1891 2012-01-12 08:04:46Z andrius 
;
_cod_original_sg_symbol_H-M 'P2(1)/n  '
_cod_database_code 1508954

loop_
_symmetry_equiv_pos_as_xyz
'x, y, z'
'-x+1/2, y+1/2, -z+1/2'
'-x, -y, -z'
'x-1/2, -y-1/2, z-1/2'

loop_
_atom_site_label
_atom_site_type_symbol
_atom_site_fract_x
_atom_site_fract_y
_atom_site_fract_z
_atom_site_U_iso_or_equiv
_atom_site_adp_type
_atom_site_occupancy
_atom_site_symmetry_multiplicity
_atom_site_calc_flag
_atom_site_refinement_flags
N1 N 0.82682(11) 0.49211(14) 0.15432(7) 0.0403(3) Uani 1 1 d .
N2 N 0.93401(11) 0.43239(13) 0.12455(7) 0.0372(3) Uani 1 1 d .
O1 O 1.10925(10) 0.52150(14) 0.07976(7) 0.0535(3) Uani 1 1 d .
O2 O 0.74090(11) 0.60549(12) 0.02218(7) 0.0542(3) Uani 1 1 d .
H2A H 0.7856 0.5707 -0.0095 0.081 Uiso 1 1 calc R
C10 C 0.67352(19) 0.0528(2) -0.02586(12) 0.0656(5) Uani 1 1 d .
H10A H 0.6617 -0.0424 -0.0514 0.079 Uiso 1 1 calc R
C4 C 0.9299(2) 0.6057(2) 0.28138(11) 0.0645(5) Uani 1 1 d .
H4A H 0.8677 0.5741 0.3135 0.097 Uiso 1 1 calc R
H4B H 0.9702 0.6954 0.3059 0.097 Uiso 1 1 calc R
H4C H 0.9885 0.5247 0.2804 0.097 Uiso 1 1 calc R
C5 C 0.7687(2) 0.7568(2) 0.19385(14) 0.0716(6) Uani 1 1 d .
H5A H 0.7332 0.7791 0.1379 0.107 Uiso 1 1 calc R
H5B H 0.8005 0.8493 0.2205 0.107 Uiso 1 1 calc R
H5C H 0.7074 0.7145 0.2237 0.107 Uiso 1 1 calc R
C9 C 0.57831(19) 0.1547(2) -0.03018(12) 0.0647(5) Uani 1 1 d .
H9A H 0.5020 0.1290 -0.0584 0.078 Uiso 1 1 calc R
C8 C 0.59674(15) 0.2948(2) 0.00752(11) 0.0550(5) Uani 1 1 d .
H8A H 0.5318 0.3632 0.0054 0.066 Uiso 1 1 calc R
C11 C 0.78627(17) 0.09062(19) 0.01593(11) 0.0551(5) Uani 1 1 d .
H11A H 0.8496 0.0197 0.0191 0.066 Uiso 1 1 calc R
C2 C 0.97039(16) 0.69055(18) 0.14106(11) 0.0511(4) Uani 1 1 d .
H2B H 0.9364 0.7558 0.0953 0.061 Uiso 1 1 calc R
H2C H 1.0360 0.7450 0.1748 0.061 Uiso 1 1 calc R
C14 C 1.02423(16) 0.18481(19) 0.11689(11) 0.0534(5) Uani 1 1 d .
H14A H 1.0166 0.0879 0.0929 0.064 Uiso 1 1 calc R
C6 C 0.72755(14) 0.49611(17) 0.08471(10) 0.0435(4) Uani 1 1 d .
H6A H 0.6526 0.5221 0.1075 0.052 Uiso 1 1 calc R
C3 C 0.87176(16) 0.64174(17) 0.19298(10) 0.0485(4) Uani 1 1 d .
C1 C 1.01533(15) 0.54233(17) 0.10987(9) 0.0409(4) Uani 1 1 d .
C7 C 0.71062(14) 0.33671(17) 0.04896(9) 0.0421(4) Uani 1 1 d .
C13 C 0.92851(14) 0.27703(16) 0.09870(9) 0.0402(4) Uani 1 1 d .
C12 C 0.80775(14) 0.23348(17) 0.05375(9) 0.0403(4) Uani 1 1 d .
C15 C 1.14211(16) 0.2163(2) 0.17061(13) 0.0635(5) Uani 1 1 d .
H15A H 1.1337 0.3079 0.2031 0.076 Uiso 1 1 calc R
H15B H 1.2052 0.2353 0.1359 0.076 Uiso 1 1 calc R
C16 C 1.1805(2) 0.0837(2) 0.22844(15) 0.0754(6) Uani 1 1 d .
H16A H 1.1882 -0.0075 0.1955 0.090 Uiso 1 1 calc R
H16B H 1.2604 0.1058 0.2590 0.090 Uiso 1 1 calc R
C17 C 1.0931(3) 0.0509(3) 0.28941(15) 0.0936(8) Uani 1 1 d .
H17A H 1.1222 -0.0351 0.3233 0.140 Uiso 1 1 calc R
H17B H 1.0138 0.0279 0.2598 0.140 Uiso 1 1 calc R
H17C H 1.0876 0.1391 0.3240 0.140 Uiso 1 1 calc R

loop_
_atom_site_aniso_label
_atom_site_aniso_U_11
_atom_site_aniso_U_22
_atom_site_aniso_U_33
_atom_site_aniso_U_23
_atom_site_aniso_U_13
_atom_site_aniso_U_12
N1 0.0411(7) 0.0421(7) 0.0398(7) -0.0025(5) 0.0127(6) 0.0024(5)
N2 0.0371(7) 0.0367(7) 0.0392(7) -0.0003(5) 0.0105(6) 0.0017(5)
O1 0.0440(7) 0.0660(8) 0.0530(7) 0.0015(6) 0.0149(6) -0.0044(5)
O2 0.0674(8) 0.0452(6) 0.0511(7) 0.0091(5) 0.0119(6) 0.0133(6)
C10 0.0729(14) 0.0585(11) 0.0633(12) -0.0117(9) 0.0025(10) -0.0175(10)
C4 0.0802(14) 0.0684(12) 0.0457(10) -0.0128(9) 0.0116(10) -0.0107(10)
C5 0.0771(14) 0.0587(11) 0.0817(14) -0.0204(10) 0.0205(11) 0.0117(10)
C9 0.0575(12) 0.0690(13) 0.0629(12) 0.0042(10) -0.0080(10) -0.0201(10)
C8 0.0443(10) 0.0618(11) 0.0574(11) 0.0109(9) 0.0019(8) -0.0022(8)
C11 0.0583(11) 0.0450(9) 0.0610(11) -0.0066(8) 0.0045(9) -0.0037(8)
C2 0.0599(11) 0.0380(8) 0.0563(10) 0.0000(7) 0.0114(9) -0.0044(8)
C14 0.0510(10) 0.0423(9) 0.0649(11) -0.0061(8) 0.0008(9) 0.0068(7)
C6 0.0401(9) 0.0484(9) 0.0436(9) 0.0020(7) 0.0112(7) 0.0070(7)
C3 0.0572(10) 0.0422(9) 0.0481(9) -0.0073(7) 0.0138(8) -0.0002(7)
C1 0.0425(9) 0.0444(9) 0.0359(8) 0.0039(7) 0.0060(7) -0.0011(7)
C7 0.0424(9) 0.0476(9) 0.0368(8) 0.0059(7) 0.0069(7) -0.0016(7)
C13 0.0441(9) 0.0373(8) 0.0397(8) -0.0008(6) 0.0082(7) 0.0013(6)
C12 0.0440(9) 0.0414(8) 0.0360(8) 0.0019(6) 0.0068(7) -0.0026(7)
C15 0.0486(11) 0.0558(11) 0.0817(13) 0.0015(10) -0.0068(10) 0.0069(8)
C16 0.0602(13) 0.0698(13) 0.0899(15) 0.0081(11) -0.0119(12) 0.0109(10)
C17 0.1021(19) 0.1054(19) 0.0706(15) 0.0027(13) 0.0028(14) 0.0062(14)

loop_
_atom_type_symbol
_atom_type_description
_atom_type_scat_dispersion_real
_atom_type_scat_dispersion_imag
_atom_type_scat_source
C C 0.0033 0.0016 'International Tables Vol C Tables 4.2.6.8 and 6.1.1.4'
H H 0.0000 0.0000 'International Tables Vol C Tables 4.2.6.8 and 6.1.1.4'
N N 0.0061 0.0033 'International Tables Vol C Tables 4.2.6.8 and 6.1.1.4'
O O 0.0106 0.0060 'International Tables Vol C Tables 4.2.6.8 and 6.1.1.4'

loop_
_geom_angle_atom_site_label_1
_geom_angle_atom_site_label_2
_geom_angle_atom_site_label_3
_geom_angle
N2 N1 C6 108.13(11)
N2 N1 C3 102.51(11)
C6 N1 C3 118.12(12)
C1 N2 C13 128.70(13)
C1 N2 N1 113.52(11)
C13 N2 N1 116.31(11)
C6 O2 H2A 109.5
C9 C10 C11 120.34(17)
C9 C10 H10A 119.8
C11 C10 H10A 119.8
C3 C4 H4A 109.5
C3 C4 H4B 109.5
H4A C4 H4B 109.5
C3 C4 H4C 109.5
H4A C4 H4C 109.5
H4B C4 H4C 109.5
C3 C5 H5A 109.5
C3 C5 H5B 109.5
H5A C5 H5B 109.5
C3 C5 H5C 109.5
H5A C5 H5C 109.5
H5B C5 H5C 109.5
C10 C9 C8 119.39(17)
C10 C9 H9A 120.3
C8 C9 H9A 120.3
C9 C8 C7 121.30(17)
C9 C8 H8A 119.4
C7 C8 H8A 119.4
C10 C11 C12 121.32(17)
C10 C11 H11A 119.3
C12 C11 H11A 119.3
C1 C2 C3 103.99(12)
C1 C2 H2B 111.0
C3 C2 H2B 111.0
C1 C2 H2C 111.0
C3 C2 H2C 111.0
H2B C2 H2C 109.0
C13 C14 C15 128.48(15)
C13 C14 H14A 115.8
C15 C14 H14A 115.8
O2 C6 N1 115.46(13)
O2 C6 C7 111.32(12)
N1 C6 C7 108.40(12)
O2 C6 H6A 107.1
N1 C6 H6A 107.1
C7 C6 H6A 107.1
N1 C3 C4 106.65(13)
N1 C3 C5 111.96(14)
C4 C3 C5 110.20(15)
N1 C3 C2 103.29(12)
C4 C3 C2 109.87(15)
C5 C3 C2 114.42(15)
O1 C1 N2 125.82(14)
O1 C1 C2 127.17(14)
N2 C1 C2 106.96(14)
C8 C7 C12 119.59(15)
C8 C7 C6 118.96(14)
C12 C7 C6 121.39(14)
C14 C13 N2 120.87(14)
C14 C13 C12 126.11(14)
N2 C13 C12 113.00(12)
C7 C12 C11 118.04(15)
C7 C12 C13 119.69(13)
C11 C12 C13 122.26(14)
C14 C15 C16 111.70(16)
C14 C15 H15A 109.3
C16 C15 H15A 109.3
C14 C15 H15B 109.3
C16 C15 H15B 109.3
H15A C15 H15B 107.9
C17 C16 C15 113.87(19)
C17 C16 H16A 108.8
C15 C16 H16A 108.8
C17 C16 H16B 108.8
C15 C16 H16B 108.8
H16A C16 H16B 107.7
C16 C17 H17A 109.5
C16 C17 H17B 109.5
H17A C17 H17B 109.5
C16 C17 H17C 109.5
H17A C17 H17C 109.5
H17B C17 H17C 109.5

loop_
_geom_bond_atom_site_label_1
_geom_bond_atom_site_label_2
_geom_bond_distance
N1 N2 1.4384(17)
N1 C6 1.4631(19)
N1 C3 1.504(2)
N2 C1 1.3583(19)
N2 C13 1.4186(18)
O1 C1 1.2214(19)
O2 C6 1.4180(19)
O2 H2A 0.8200
C10 C9 1.372(3)
C10 C11 1.374(3)
C10 H10A 0.9300
C4 C3 1.525(2)
C4 H4A 0.9600
C4 H4B 0.9600
C4 H4C 0.9600
C5 C3 1.519(2)
C5 H5A 0.9600
C5 H5B 0.9600
C5 H5C 0.9600
C9 C8 1.371(3)
C9 H9A 0.9300
C8 C7 1.391(2)
C8 H8A 0.9300
C11 C12 1.396(2)
C11 H11A 0.9300
C2 C1 1.499(2)
C2 C3 1.530(2)
C2 H2B 0.9700
C2 H2C 0.9700
C14 C13 1.329(2)
C14 C15 1.489(2)
C14 H14A 0.9300
C6 C7 1.510(2)
C6 H6A 0.9800
C7 C12 1.395(2)
C13 C12 1.479(2)
C15 C16 1.515(3)
C15 H15A 0.9700
C15 H15B 0.9700
C16 C17 1.506(3)
C16 H16A 0.9700
C16 H16B 0.9700
C17 H17A 0.9600
C17 H17B 0.9600
C17 H17C 0.9600
